data_7122576
loop_
_publ_author_name
'Hermannsdorfer, Andr\'e'
'Stephan, Douglas W.'
'Driess, Matthias'

_publ_section_title
;
 Taming a silyldiium cation and its reactivity towards sodium
 phosphaethynolate.
;
_journal_issue 96
_journal_name_full 'Chemical communications (Cambridge, England)'
_journal_page_first 13523
_journal_page_last 13526
_journal_paper_doi 10.1039/c8cc07632d
_journal_volume 54
_journal_year 2018
_chemical_formula_sum 'C38 H45 F3 N4 O3 P2 S'
_chemical_formula_weight 756.78
_chemical_properties_physical Air-sensitive,Moisture-sensitive,Hygroscopic
_space_group_crystal_system triclinic
_space_group_IT_number 2
_space_group_name_Hall '-P 1'
_space_group_name_H-M_alt 'P -1'
_symmetry_space_group_name_Hall '-P 1'
_symmetry_space_group_name_H-M 'P -1'
_atom_sites_solution_hydrogens geom
_audit_creation_method SHELXL-2018/3
_audit_update_record
;
2018-09-07 deposited with the CCDC.
2018-11-09 downloaded from the CCDC.
;
_cell_angle_alpha 95.680(7)
_cell_angle_beta 101.636(6)
_cell_angle_gamma 92.537(6)
_cell_formula_units_Z 2
_cell_length_a 9.2894(6)
_cell_length_b 11.9054(10)
_cell_length_c 18.4338(15)
_cell_measurement_reflns_used 1807
_cell_measurement_temperature 150.00(10)
_cell_measurement_theta_max 68.8720
_cell_measurement_theta_min 3.7060
_cell_volume 1982.6(3)
_computing_structure_refinement 'SHELXL-2018/3 (Sheldrick, 2018)'
_computing_structure_solution 'SHELXT 2014/5 (Sheldrick, 2014)'
_diffrn_ambient_temperature 150.00(10)
_diffrn_detector_area_resol_mean 10.5435
_diffrn_measured_fraction_theta_full 0.991
_diffrn_measured_fraction_theta_max 0.991
_diffrn_measurement_device_type 'SuperNova, Single source at offset, Atlas'
_diffrn_measurement_method '\w scans'
_diffrn_radiation_type CuK\a
_diffrn_radiation_wavelength 1.54184
_diffrn_reflns_av_R_equivalents 0.1021
_diffrn_reflns_av_unetI/netI 0.1360
_diffrn_reflns_Laue_measured_fraction_full 0.991
_diffrn_reflns_Laue_measured_fraction_max 0.991
_diffrn_reflns_limit_h_max 8
_diffrn_reflns_limit_h_min -11
_diffrn_reflns_limit_k_max 14
_diffrn_reflns_limit_k_min -14
_diffrn_reflns_limit_l_max 22
_diffrn_reflns_limit_l_min -22
_diffrn_reflns_number 13380
_diffrn_reflns_point_group_measured_fraction_full 0.991
_diffrn_reflns_point_group_measured_fraction_max 0.991
_diffrn_reflns_theta_full 69.997
_diffrn_reflns_theta_max 69.997
_diffrn_reflns_theta_min 3.739
_diffrn_source 'micro-focus sealed X-ray tube'
_exptl_absorpt_coefficient_mu 1.944
_exptl_absorpt_correction_T_max 1.00000
_exptl_absorpt_correction_T_min 0.63397
_exptl_absorpt_correction_type multi-scan
_exptl_absorpt_process_details
;
CrysAlisPro 1.171.38.46 (Rigaku Oxford Diffraction, 2015)
Empirical absorption correction using spherical harmonics,
 implemented in SCALE3 ABSPACK scaling algorithm.
;
_exptl_crystal_colour yellow
_exptl_crystal_density_diffrn 1.268
_exptl_crystal_description rod
_exptl_crystal_F_000 796
_exptl_crystal_recrystallization_method 'Re-crystallisation from solvent: Dichloromethane/Pentane'
_exptl_crystal_size_max 0.356
_exptl_crystal_size_mid 0.094
_exptl_crystal_size_min 0.068
_refine_diff_density_max 0.475
_refine_diff_density_min -0.365
_refine_diff_density_rms 0.072
_refine_ls_extinction_method none
_refine_ls_goodness_of_fit_ref 0.982
_refine_ls_hydrogen_treatment constr
_refine_ls_matrix_type full
_refine_ls_number_parameters 468
_refine_ls_number_reflns 7469
_refine_ls_number_restraints 0
_refine_ls_restrained_S_all 0.982
_refine_ls_R_factor_all 0.1454
_refine_ls_R_factor_gt 0.0800
_refine_ls_shift/su_max 0.000
_refine_ls_shift/su_mean 0.000
_refine_ls_structure_factor_coef Fsqd
_refine_ls_weighting_details 'w=1/[\s^2^(Fo^2^)+(0.0799P)^2^] where P=(Fo^2^+2Fc^2^)/3'
_refine_ls_weighting_scheme calc
_refine_ls_wR_factor_gt 0.1842
_refine_ls_wR_factor_ref 0.2505
_reflns_Friedel_coverage 0.000
_reflns_number_gt 3637
_reflns_number_total 7469
_reflns_threshold_expression 'I > 2\s(I)'
_cod_data_source_file c8cc07632d2.cif
_cod_data_source_block compound_10[OTf]
_cod_depositor_comments 'Adding full bibliography for 7122574--7122577.cif.'
_cod_database_code 7122576
_shelx_shelxl_version_number 2018/3
_shelx_space_group_comment
;
The symmetry employed for this shelxl refinement is uniquely defined
by the following loop, which should always be used as a source of
symmetry information in preference to the above space-group names.
They are only intended as comments.
;
_oxdiff_exptl_absorpt_empirical_full_min 0.375
_oxdiff_exptl_absorpt_empirical_full_max 2.340
_oxdiff_exptl_absorpt_empirical_details
;
Empirical correction (ABSPACK) includes:
- Absorption correction using spherical harmonics
- Frame scaling
;

loop_
_space_group_symop_operation_xyz
'x, y, z'
'-x, -y, -z'

loop_
_atom_site_label
_atom_site_type_symbol
_atom_site_fract_x
_atom_site_fract_y
_atom_site_fract_z
_atom_site_U_iso_or_equiv
_atom_site_adp_type
_atom_site_occupancy
_atom_site_site_symmetry_order
_atom_site_calc_flag
_atom_site_refinement_flags_posn
_atom_site_refinement_flags_adp
S1 S 0.41279(14) 0.73425(13) 0.04480(8) 0.0545(4) Uani 1 1 d . .
P2 P 0.20578(13) 0.26642(13) 0.26473(8) 0.0491(4) Uani 1 1 d . .
P1 P 0.41515(14) 0.31175(14) 0.33940(8) 0.0547(4) Uani 1 1 d . .
N2 N 0.2381(4) 0.0575(4) 0.1847(2) 0.0454(10) Uani 1 1 d . .
N1 N 0.3568(4) 0.1943(4) 0.1490(2) 0.0458(10) Uani 1 1 d . .
N4 N 0.6899(4) 0.3749(4) 0.3174(2) 0.0523(11) Uani 1 1 d . .
N3 N 0.5472(4) 0.3372(4) 0.2087(2) 0.0501(11) Uani 1 1 d . .
O3 O 0.2909(5) 0.7484(4) 0.0820(3) 0.0740(13) Uani 1 1 d . .
O2 O 0.3772(5) 0.6659(5) -0.0251(2) 0.0890(17) Uani 1 1 d . .
O1 O 0.5041(5) 0.8351(4) 0.0450(3) 0.0884(15) Uani 1 1 d . .
F1 F 0.6508(5) 0.6243(4) 0.0738(3) 0.1166(18) Uani 1 1 d . .
F2 F 0.4671(6) 0.5496(4) 0.1084(3) 0.1232(18) Uani 1 1 d . .
C1 C 0.2632(5) 0.1686(5) 0.1950(3) 0.0440(12) Uani 1 1 d . .
C4 C 0.1429(6) -0.0091(5) 0.2210(3) 0.0516(13) Uani 1 1 d . .
C2 C 0.3885(5) 0.0966(5) 0.1114(3) 0.0499(14) Uani 1 1 d . .
H2 H 0.450620 0.091029 0.076253 0.060 Uiso 1 1 calc R U
C16 C 0.4216(5) 0.3069(5) 0.1476(3) 0.0500(13) Uani 1 1 d . .
H16A H 0.346139 0.362445 0.150443 0.060 Uiso 1 1 calc R U
H16B H 0.453516 0.310881 0.099745 0.060 Uiso 1 1 calc R U
C20 C 0.7452(5) 0.3938(5) 0.3973(3) 0.0538(14) Uani 1 1 d . .
C32 C 0.1433(5) 0.3819(5) 0.2086(3) 0.0534(14) Uani 1 1 d . .
F3 F 0.5821(7) 0.7000(6) 0.1696(3) 0.144(2) Uani 1 1 d . .
C17 C 0.5466(5) 0.3412(5) 0.2829(3) 0.0516(13) Uani 1 1 d . .
C19 C 0.7741(5) 0.3906(6) 0.2643(3) 0.0591(15) Uani 1 1 d . .
H19 H 0.875579 0.414965 0.274226 0.071 Uiso 1 1 calc R U
C25 C 0.7181(5) 0.4944(5) 0.4354(3) 0.0549(14) Uani 1 1 d . .
C3 C 0.3154(5) 0.0092(5) 0.1331(3) 0.0528(14) Uani 1 1 d . .
H3 H 0.316460 -0.068901 0.116635 0.063 Uiso 1 1 calc R U
C18 C 0.6872(5) 0.3653(5) 0.1968(3) 0.0591(15) Uani 1 1 d . .
H18 H 0.715280 0.366334 0.150026 0.071 Uiso 1 1 calc R U
C24 C 0.7739(6) 0.5121(5) 0.5129(3) 0.0595(15) Uani 1 1 d . .
H24 H 0.757552 0.579994 0.540898 0.071 Uiso 1 1 calc R U
C5 C -0.0037(6) -0.0354(5) 0.1855(4) 0.0591(15) Uani 1 1 d . .
C26 C 0.6336(5) 0.5854(6) 0.3957(3) 0.0590(15) Uani 1 1 d . .
H26 H 0.563140 0.545350 0.351487 0.071 Uiso 1 1 calc R U
C37 C 0.0357(5) 0.3579(5) 0.1436(3) 0.0595(15) Uani 1 1 d . .
H37 H -0.001191 0.282024 0.127148 0.071 Uiso 1 1 calc R U
C21 C 0.8289(6) 0.3100(6) 0.4315(3) 0.0651(16) Uani 1 1 d . .
C23 C 0.8524(6) 0.4299(6) 0.5477(3) 0.0680(18) Uani 1 1 d . .
H23 H 0.888741 0.441424 0.600024 0.082 Uiso 1 1 calc R U
C22 C 0.8789(6) 0.3327(6) 0.5088(4) 0.0710(18) Uani 1 1 d . .
H22 H 0.933307 0.278127 0.534956 0.085 Uiso 1 1 calc R U
C9 C 0.2078(7) -0.0493(5) 0.2878(3) 0.0629(15) Uani 1 1 d . .
C10 C 0.3686(7) -0.0244(7) 0.3234(4) 0.0766(19) Uani 1 1 d . .
H10 H 0.402983 0.047933 0.307082 0.092 Uiso 1 1 calc R U
C13 C -0.0684(6) 0.0009(6) 0.1098(4) 0.0717(19) Uani 1 1 d . .
H13 H 0.004415 0.056711 0.097695 0.086 Uiso 1 1 calc R U
C33 C 0.1892(7) 0.4936(6) 0.2339(4) 0.0741(19) Uani 1 1 d . .
H33 H 0.258880 0.511086 0.279527 0.089 Uiso 1 1 calc R U
C29 C 0.8667(8) 0.2039(6) 0.3870(4) 0.091(3) Uani 1 1 d . .
H29 H 0.866001 0.221784 0.335054 0.110 Uiso 1 1 calc R U
C6 C -0.0900(7) -0.1032(6) 0.2195(5) 0.080(2) Uani 1 1 d . .
H6 H -0.190669 -0.121820 0.197037 0.096 Uiso 1 1 calc R U
C36 C -0.0179(7) 0.4446(7) 0.1025(4) 0.077(2) Uani 1 1 d . .
H36 H -0.087823 0.427545 0.057006 0.093 Uiso 1 1 calc R U
C38 C 0.5327(8) 0.6455(7) 0.1029(4) 0.080(2) Uani 1 1 d . .
C28 C 0.7344(7) 0.6635(7) 0.3657(5) 0.089(2) Uani 1 1 d . .
H28A H 0.675383 0.708516 0.330523 0.134 Uiso 1 1 calc R U
H28B H 0.799022 0.618589 0.340128 0.134 Uiso 1 1 calc R U
H28C H 0.794389 0.714010 0.407014 0.134 Uiso 1 1 calc R U
C15 C -0.0882(7) -0.1024(7) 0.0505(4) 0.086(2) Uani 1 1 d . .
H15A H 0.007157 -0.134722 0.050822 0.128 Uiso 1 1 calc R U
H15B H -0.126829 -0.078862 0.001255 0.128 Uiso 1 1 calc R U
H15C H -0.157422 -0.159445 0.061768 0.128 Uiso 1 1 calc R U
C8 C 0.1168(9) -0.1160(7) 0.3191(4) 0.087(2) Uani 1 1 d . .
H8 H 0.155974 -0.144070 0.364978 0.104 Uiso 1 1 calc R U
C27 C 0.5425(8) 0.6506(7) 0.4419(4) 0.092(2) Uani 1 1 d . .
H27A H 0.607051 0.704316 0.479560 0.138 Uiso 1 1 calc R U
H27B H 0.489689 0.597992 0.466650 0.138 Uiso 1 1 calc R U
H27C H 0.471383 0.691951 0.409664 0.138 Uiso 1 1 calc R U
C35 C 0.0303(8) 0.5552(7) 0.1279(5) 0.093(2) Uani 1 1 d . .
H35 H -0.008051 0.614451 0.100330 0.112 Uiso 1 1 calc R U
C7 C -0.0292(10) -0.1434(8) 0.2858(5) 0.100(3) Uani 1 1 d . .
H7 H -0.088188 -0.190182 0.308718 0.120 Uiso 1 1 calc R U
C34 C 0.1349(8) 0.5804(7) 0.1936(5) 0.097(3) Uani 1 1 d . .
H34 H 0.168944 0.656696 0.210799 0.116 Uiso 1 1 calc R U
C30 C 1.0177(8) 0.1631(7) 0.4188(4) 0.097(3) Uani 1 1 d . .
H30A H 1.093081 0.225238 0.423802 0.145 Uiso 1 1 calc R U
H30B H 1.039222 0.099935 0.385272 0.145 Uiso 1 1 calc R U
H30C H 1.017653 0.138083 0.467908 0.145 Uiso 1 1 calc R U
C12 C 0.4558(9) -0.1203(8) 0.2945(5) 0.101(3) Uani 1 1 d . .
H12A H 0.421807 -0.192289 0.308901 0.152 Uiso 1 1 calc R U
H12B H 0.560988 -0.104648 0.316194 0.152 Uiso 1 1 calc R U
H12C H 0.440083 -0.124754 0.240087 0.152 Uiso 1 1 calc R U
C14 C -0.2134(7) 0.0585(7) 0.1081(5) 0.103(3) Uani 1 1 d . .
H14A H -0.290393 0.002789 0.113517 0.154 Uiso 1 1 calc R U
H14B H -0.242609 0.089961 0.060573 0.154 Uiso 1 1 calc R U
H14C H -0.199880 0.119451 0.149176 0.154 Uiso 1 1 calc R U
C11 C 0.3973(9) -0.0116(9) 0.4076(4) 0.111(3) Uani 1 1 d . .
H11A H 0.336611 0.046427 0.424889 0.166 Uiso 1 1 calc R U
H11B H 0.501620 0.010897 0.427678 0.166 Uiso 1 1 calc R U
H11C H 0.372299 -0.083859 0.424799 0.166 Uiso 1 1 calc R U
C31 C 0.7540(9) 0.1101(9) 0.3832(7) 0.170(6) Uani 1 1 d . .
H31A H 0.763039 0.083373 0.432433 0.255 Uiso 1 1 calc R U
H31B H 0.769023 0.047799 0.347122 0.255 Uiso 1 1 calc R U
H31C H 0.655605 0.137056 0.367555 0.255 Uiso 1 1 calc R U

loop_
_atom_site_aniso_label
_atom_site_aniso_U_11
_atom_site_aniso_U_22
_atom_site_aniso_U_33
_atom_site_aniso_U_23
_atom_site_aniso_U_13
_atom_site_aniso_U_12
S1 0.0494(7) 0.0571(9) 0.0564(8) -0.0019(6) 0.0129(6) 0.0060(6)
P2 0.0380(6) 0.0545(9) 0.0531(8) -0.0047(6) 0.0107(5) 0.0024(6)
P1 0.0438(7) 0.0696(10) 0.0471(7) -0.0068(7) 0.0076(6) 0.0007(6)
N2 0.0321(18) 0.053(3) 0.046(2) -0.0028(19) -0.0010(16) 0.0054(18)
N1 0.0315(18) 0.061(3) 0.040(2) -0.0044(19) 0.0032(16) 0.0007(18)
N4 0.036(2) 0.061(3) 0.052(3) -0.004(2) -0.0011(18) -0.0059(19)
N3 0.0333(19) 0.065(3) 0.047(2) 0.000(2) 0.0006(17) -0.0041(19)
O3 0.074(3) 0.064(3) 0.096(3) 0.004(2) 0.048(2) 0.011(2)
O2 0.078(3) 0.115(5) 0.062(3) -0.025(3) 0.002(2) 0.018(3)
O1 0.070(3) 0.070(3) 0.132(4) 0.014(3) 0.037(3) -0.007(2)
F1 0.072(3) 0.110(4) 0.170(5) 0.017(3) 0.021(3) 0.041(3)
F2 0.122(4) 0.074(3) 0.182(5) 0.046(3) 0.036(4) 0.015(3)
C1 0.029(2) 0.053(3) 0.047(3) -0.001(2) 0.0040(19) 0.005(2)
C4 0.048(3) 0.044(3) 0.063(3) -0.002(2) 0.015(2) 0.004(2)
C2 0.031(2) 0.070(4) 0.043(3) -0.012(2) 0.002(2) 0.007(2)
C16 0.040(2) 0.061(4) 0.047(3) 0.007(2) 0.004(2) 0.002(2)
C20 0.036(2) 0.062(4) 0.057(3) -0.007(3) 0.002(2) -0.005(2)
C32 0.032(2) 0.058(4) 0.071(3) 0.004(3) 0.014(2) 0.005(2)
F3 0.173(5) 0.147(6) 0.082(3) 0.000(3) -0.040(3) 0.032(4)
C17 0.033(2) 0.058(3) 0.058(3) -0.007(3) 0.001(2) 0.005(2)
C19 0.035(2) 0.080(4) 0.059(3) 0.003(3) 0.005(2) -0.006(3)
C25 0.032(2) 0.069(4) 0.061(3) -0.002(3) 0.007(2) -0.003(2)
C3 0.041(2) 0.063(4) 0.052(3) -0.008(3) 0.006(2) 0.014(2)
C18 0.040(3) 0.076(4) 0.060(3) 0.002(3) 0.013(2) -0.008(3)
C24 0.048(3) 0.065(4) 0.060(3) -0.010(3) 0.006(3) -0.001(3)
C5 0.040(3) 0.054(4) 0.080(4) 0.003(3) 0.009(3) -0.001(2)
C26 0.039(2) 0.070(4) 0.065(4) 0.005(3) 0.006(2) 0.001(3)
C37 0.040(3) 0.059(4) 0.079(4) 0.008(3) 0.011(3) 0.001(2)
C21 0.053(3) 0.072(4) 0.062(4) 0.001(3) -0.005(3) 0.007(3)
C23 0.053(3) 0.084(5) 0.060(4) -0.006(3) 0.002(3) -0.001(3)
C22 0.054(3) 0.083(5) 0.068(4) 0.003(3) -0.005(3) 0.007(3)
C9 0.072(4) 0.053(4) 0.062(4) 0.000(3) 0.013(3) 0.001(3)
C10 0.079(4) 0.076(5) 0.065(4) 0.006(3) -0.006(3) 0.010(4)
C13 0.037(3) 0.079(5) 0.093(5) 0.012(4) 0.002(3) -0.009(3)
C33 0.057(3) 0.063(4) 0.096(5) -0.005(4) 0.008(3) 0.007(3)
C29 0.103(5) 0.060(4) 0.090(5) -0.002(4) -0.028(4) 0.018(4)
C6 0.064(4) 0.074(5) 0.103(6) -0.003(4) 0.031(4) -0.014(3)
C36 0.048(3) 0.086(5) 0.098(5) 0.024(4) 0.007(3) 0.006(3)
C38 0.078(4) 0.077(5) 0.073(4) 0.007(4) -0.020(4) 0.020(4)
C28 0.061(4) 0.092(6) 0.122(6) 0.039(5) 0.023(4) 0.009(4)
C15 0.063(4) 0.100(6) 0.083(5) 0.005(4) -0.005(3) -0.007(4)
C8 0.107(6) 0.083(6) 0.069(4) 0.012(4) 0.014(4) -0.012(5)
C27 0.102(5) 0.095(6) 0.096(5) 0.026(4) 0.046(5) 0.048(5)
C35 0.068(4) 0.078(6) 0.133(7) 0.032(5) 0.008(5) 0.008(4)
C7 0.120(7) 0.085(6) 0.098(6) 0.003(5) 0.042(5) -0.030(5)
C34 0.081(5) 0.059(5) 0.148(8) 0.005(5) 0.021(5) 0.005(4)
C30 0.088(5) 0.099(7) 0.104(6) -0.007(5) 0.025(5) 0.019(5)
C12 0.095(5) 0.101(7) 0.103(6) 0.019(5) 0.000(5) 0.033(5)
C14 0.045(3) 0.093(6) 0.163(8) 0.024(6) -0.005(4) 0.008(3)
C11 0.104(6) 0.158(10) 0.059(4) 0.006(5) -0.008(4) 0.015(6)
C31 0.070(5) 0.093(8) 0.324(16) -0.063(9) 0.024(8) 0.010(5)

loop_
_atom_type_symbol
_atom_type_description
_atom_type_scat_dispersion_real
_atom_type_scat_dispersion_imag
_atom_type_scat_source
C C 0.0181 0.0091 'International Tables Vol C Tables 4.2.6.8 and 6.1.1.4'
H H 0.0000 0.0000 'International Tables Vol C Tables 4.2.6.8 and 6.1.1.4'
N N 0.0311 0.0180 'International Tables Vol C Tables 4.2.6.8 and 6.1.1.4'
O O 0.0492 0.0322 'International Tables Vol C Tables 4.2.6.8 and 6.1.1.4'
F F 0.0727 0.0534 'International Tables Vol C Tables 4.2.6.8 and 6.1.1.4'
P P 0.2955 0.4335 'International Tables Vol C Tables 4.2.6.8 and 6.1.1.4'
S S 0.3331 0.5567 'International Tables Vol C Tables 4.2.6.8 and 6.1.1.4'

loop_
_geom_angle_atom_site_label_1
_geom_angle_atom_site_label_2
_geom_angle_atom_site_label_3
_geom_angle
O2 S1 O1 114.2(3)
O2 S1 O3 114.6(3)
O1 S1 O3 115.7(3)
O2 S1 C38 102.2(3)
O1 S1 C38 104.3(3)
O3 S1 C38 103.6(3)
C1 P2 C32 100.8(3)
C1 P2 P1 100.09(15)
C32 P2 P1 111.83(18)
C17 P1 P2 107.19(17)
C1 N2 C3 110.8(5)
C1 N2 C4 126.1(4)
C3 N2 C4 123.1(5)
C2 N1 C1 109.3(5)
C2 N1 C16 126.4(4)
C1 N1 C16 124.0(4)
C17 N4 C19 110.1(4)
C17 N4 C20 125.3(5)
C19 N4 C20 124.6(4)
C17 N3 C18 111.5(4)
C17 N3 C16 126.3(4)
C18 N3 C16 122.1(4)
N2 C1 N1 106.1(4)
N2 C1 P2 127.0(4)
N1 C1 P2 126.5(4)
C5 C4 C9 123.4(6)
C5 C4 N2 119.1(5)
C9 C4 N2 117.3(5)
C3 C2 N1 107.8(4)
C3 C2 H2 126.1
N1 C2 H2 126.1
N1 C16 N3 112.2(4)
N1 C16 H16A 109.2
N3 C16 H16A 109.2
N1 C16 H16B 109.2
N3 C16 H16B 109.2
H16A C16 H16B 107.9
C25 C20 C21 123.6(5)
C25 C20 N4 118.6(5)
C21 C20 N4 117.8(5)
C33 C32 C37 118.9(6)
C33 C32 P2 121.2(5)
C37 C32 P2 119.5(5)
N3 C17 N4 104.0(4)
N3 C17 P1 137.0(4)
N4 C17 P1 119.0(4)
C18 C19 N4 108.1(4)
C18 C19 H19 125.9
N4 C19 H19 125.9
C20 C25 C24 117.9(6)
C20 C25 C26 122.0(5)
C24 C25 C26 120.1(5)
C2 C3 N2 105.9(5)
C2 C3 H3 127.1
N2 C3 H3 127.1
C19 C18 N3 106.2(5)
C19 C18 H18 126.9
N3 C18 H18 126.9
C23 C24 C25 119.3(6)
C23 C24 H24 120.3
C25 C24 H24 120.3
C6 C5 C4 118.0(6)
C6 C5 C13 119.4(5)
C4 C5 C13 122.5(5)
C27 C26 C28 111.5(7)
C27 C26 C25 113.7(5)
C28 C26 C25 111.4(5)
C27 C26 H26 106.6
C28 C26 H26 106.6
C25 C26 H26 106.6
C36 C37 C32 120.3(6)
C36 C37 H37 119.9
C32 C37 H37 119.9
C22 C21 C20 115.2(6)
C22 C21 C29 122.4(6)
C20 C21 C29 122.3(5)
C22 C23 C24 121.5(6)
C22 C23 H23 119.2
C24 C23 H23 119.2
C23 C22 C21 122.4(7)
C23 C22 H22 118.8
C21 C22 H22 118.8
C8 C9 C4 116.1(6)
C8 C9 C10 121.3(6)
C4 C9 C10 122.6(6)
C9 C10 C11 113.0(6)
C9 C10 C12 108.3(6)
C11 C10 C12 110.6(7)
C9 C10 H10 108.3
C11 C10 H10 108.3
C12 C10 H10 108.3
C5 C13 C14 112.9(6)
C5 C13 C15 109.2(6)
C14 C13 C15 111.2(5)
C5 C13 H13 107.8
C14 C13 H13 107.8
C15 C13 H13 107.8
C32 C33 C34 120.9(7)
C32 C33 H33 119.6
C34 C33 H33 119.6
C31 C29 C30 108.4(7)
C31 C29 C21 110.4(8)
C30 C29 C21 113.5(5)
C31 C29 H29 108.1
C30 C29 H29 108.1
C21 C29 H29 108.1
C7 C6 C5 119.9(7)
C7 C6 H6 120.1
C5 C6 H6 120.1
C35 C36 C37 120.0(7)
C35 C36 H36 120.0
C37 C36 H36 120.0
F2 C38 F3 110.0(8)
F2 C38 F1 107.9(7)
F3 C38 F1 106.6(6)
F2 C38 S1 112.5(5)
F3 C38 S1 109.8(5)
F1 C38 S1 109.8(6)
C26 C28 H28A 109.5
C26 C28 H28B 109.5
H28A C28 H28B 109.5
C26 C28 H28C 109.5
H28A C28 H28C 109.5
H28B C28 H28C 109.5
C13 C15 H15A 109.5
C13 C15 H15B 109.5
H15A C15 H15B 109.5
C13 C15 H15C 109.5
H15A C15 H15C 109.5
H15B C15 H15C 109.5
C9 C8 C7 122.1(7)
C9 C8 H8 118.9
C7 C8 H8 118.9
C26 C27 H27A 109.5
C26 C27 H27B 109.5
H27A C27 H27B 109.5
C26 C27 H27C 109.5
H27A C27 H27C 109.5
H27B C27 H27C 109.5
C36 C35 C34 120.2(8)
C36 C35 H35 119.9
C34 C35 H35 119.9
C6 C7 C8 120.4(7)
C6 C7 H7 119.8
C8 C7 H7 119.8
C33 C34 C35 119.6(8)
C33 C34 H34 120.2
C35 C34 H34 120.2
C29 C30 H30A 109.5
C29 C30 H30B 109.5
H30A C30 H30B 109.5
C29 C30 H30C 109.5
H30A C30 H30C 109.5
H30B C30 H30C 109.5
C10 C12 H12A 109.5
C10 C12 H12B 109.5
H12A C12 H12B 109.5
C10 C12 H12C 109.5
H12A C12 H12C 109.5
H12B C12 H12C 109.5
C13 C14 H14A 109.5
C13 C14 H14B 109.5
H14A C14 H14B 109.5
C13 C14 H14C 109.5
H14A C14 H14C 109.5
H14B C14 H14C 109.5
C10 C11 H11A 109.5
C10 C11 H11B 109.5
H11A C11 H11B 109.5
C10 C11 H11C 109.5
H11A C11 H11C 109.5
H11B C11 H11C 109.5
C29 C31 H31A 109.5
C29 C31 H31B 109.5
H31A C31 H31B 109.5
C29 C31 H31C 109.5
H31A C31 H31C 109.5
H31B C31 H31C 109.5

loop_
_geom_bond_atom_site_label_1
_geom_bond_atom_site_label_2
_geom_bond_distance
S1 O2 1.425(4)
S1 O1 1.439(5)
S1 O3 1.444(4)
S1 C38 1.831(7)
P2 C1 1.825(5)
P2 C32 1.846(6)
P2 P1 2.1561(18)
P1 C17 1.802(6)
N2 C1 1.321(7)
N2 C3 1.399(6)
N2 C4 1.463(7)
N1 C2 1.369(7)
N1 C1 1.376(6)
N1 C16 1.450(7)
N4 C17 1.377(6)
N4 C19 1.392(7)
N4 C20 1.452(7)
N3 C17 1.364(7)
N3 C18 1.394(6)
N3 C16 1.453(6)
F1 C38 1.338(9)
F2 C38 1.292(9)
C4 C5 1.393(7)
C4 C9 1.396(8)
C2 C3 1.353(8)
C2 H2 0.9500
C16 H16A 0.9900
C16 H16B 0.9900
C20 C25 1.387(8)
C20 C21 1.412(9)
C32 C33 1.384(9)
C32 C37 1.394(8)
F3 C38 1.315(8)
C19 C18 1.338(7)
C19 H19 0.9500
C25 C24 1.409(7)
C25 C26 1.526(9)
C3 H3 0.9500
C18 H18 0.9500
C24 C23 1.378(9)
C24 H24 0.9500
C5 C6 1.389(9)
C5 C13 1.516(9)
C26 C27 1.505(8)
C26 C28 1.509(9)
C26 H26 1.0000
C37 C36 1.390(9)
C37 H37 0.9500
C21 C22 1.401(8)
C21 C29 1.530(9)
C23 C22 1.358(9)
C23 H23 0.9500
C22 H22 0.9500
C9 C8 1.381(9)
C9 C10 1.509(9)
C10 C11 1.512(9)
C10 C12 1.542(10)
C10 H10 1.0000
C13 C14 1.535(9)
C13 C15 1.541(9)
C13 H13 1.0000
C33 C34 1.387(11)
C33 H33 0.9500
C29 C31 1.483(12)
C29 C30 1.527(9)
C29 H29 1.0000
C6 C7 1.380(11)
C6 H6 0.9500
C36 C35 1.376(11)
C36 H36 0.9500
C28 H28A 0.9800
C28 H28B 0.9800
C28 H28C 0.9800
C15 H15A 0.9800
C15 H15B 0.9800
C15 H15C 0.9800
C8 C7 1.382(10)
C8 H8 0.9500
C27 H27A 0.9800
C27 H27B 0.9800
C27 H27C 0.9800
C35 C34 1.389(10)
C35 H35 0.9500
C7 H7 0.9500
C34 H34 0.9500
C30 H30A 0.9800
C30 H30B 0.9800
C30 H30C 0.9800
C12 H12A 0.9800
C12 H12B 0.9800
C12 H12C 0.9800
C14 H14A 0.9800
C14 H14B 0.9800
C14 H14C 0.9800
C11 H11A 0.9800
C11 H11B 0.9800
C11 H11C 0.9800
C31 H31A 0.9800
C31 H31B 0.9800
C31 H31C 0.9800
